data_7251640
loop_
_publ_author_name
'Kodrin, Ivan'
'Rodr\'iguez, Maricel Gabriela'
'Politeo, Nives'
'Soldin, \<Zeljka'
'Ker\<s, Igor'
'Ron\<cevi\'c, Tomislav'
'\<Cike\<s \<Culi\'c, Vedrana'
'Sokol, Vesna'
'Doctorovich, Fabio'
'Kukovec, Boris-Marko'

_publ_section_title
;
 The influence of the substituent type and position on the topology of 2-D
 heterometallic sodium--palladium(ii) coordination networks with
 substituted nicotinate ligands
;
_journal_issue 11
_journal_name_full 'RSC Advances'
_journal_page_first 9520
_journal_page_last 9529
_journal_paper_doi 10.1039/D5RA08782A
_journal_volume 16
_journal_year 2026
_chemical_formula_sum 'C14 H28 Cl2 N2 Na2 O12 Pd'
_chemical_formula_weight 639.66
_space_group_crystal_system triclinic
_space_group_IT_number 2
_space_group_name_Hall '-P 1'
_space_group_name_H-M_alt 'P -1'
_atom_sites_solution_hydrogens mixed
_audit_creation_method SHELXL-2018/3
_audit_update_record
;
2025-11-13 deposited with the CCDC.	2026-01-27 downloaded from the CCDC.
;
_cell_angle_alpha 90.7210(10)
_cell_angle_beta 98.723(2)
_cell_angle_gamma 108.090(2)
_cell_formula_units_Z 1
_cell_length_a 5.45550(10)
_cell_length_b 8.27590(10)
_cell_length_c 14.6095(2)
_cell_measurement_reflns_used 13581
_cell_measurement_temperature 170(2)
_cell_measurement_theta_max 79.1810
_cell_measurement_theta_min 3.0520
_cell_volume 618.499(18)
_computing_structure_refinement 'SHELXL-2018/3 (Sheldrick, 2018)'
_diffrn_ambient_temperature 170(2)
_diffrn_measured_fraction_theta_full 0.995
_diffrn_measured_fraction_theta_max 0.986
_diffrn_measurement_device_type 'XtaLAB Synergy, Dualflex, HyPix'
_diffrn_measurement_method '\w scans'
_diffrn_radiation_type CuK\a
_diffrn_radiation_wavelength 1.54184
_diffrn_reflns_av_R_equivalents 0.0358
_diffrn_reflns_av_unetI/netI 0.0183
_diffrn_reflns_Laue_measured_fraction_full 0.995
_diffrn_reflns_Laue_measured_fraction_max 0.986
_diffrn_reflns_limit_h_max 6
_diffrn_reflns_limit_h_min -6
_diffrn_reflns_limit_k_max 10
_diffrn_reflns_limit_k_min -10
_diffrn_reflns_limit_l_max 18
_diffrn_reflns_limit_l_min -18
_diffrn_reflns_number 16492
_diffrn_reflns_point_group_measured_fraction_full 0.995
_diffrn_reflns_point_group_measured_fraction_max 0.986
_diffrn_reflns_theta_full 67.684
_diffrn_reflns_theta_max 79.635
_diffrn_reflns_theta_min 5.635
_exptl_absorpt_coefficient_mu 8.930
_exptl_absorpt_correction_T_max 1.00000
_exptl_absorpt_correction_T_min 0.47272
_exptl_absorpt_correction_type multi-scan
_exptl_absorpt_process_details
;
CrysAlisPro 1.171.43.105a (Rigaku Oxford Diffraction, 2024)
Empirical absorption correction using spherical harmonics,
implemented in SCALE3 ABSPACK scaling algorithm.
;
_exptl_crystal_colour light-yellow
_exptl_crystal_density_diffrn 1.717
_exptl_crystal_description prism
_exptl_crystal_F_000 324
_exptl_crystal_size_max 0.09
_exptl_crystal_size_mid 0.05
_exptl_crystal_size_min 0.03
_refine_diff_density_max 1.366
_refine_diff_density_min -1.081
_refine_diff_density_rms 0.107
_refine_ls_extinction_method none
_refine_ls_goodness_of_fit_ref 1.062
_refine_ls_hydrogen_treatment mixed
_refine_ls_matrix_type full
_refine_ls_number_parameters 176
_refine_ls_number_reflns 2646
_refine_ls_number_restraints 12
_refine_ls_restrained_S_all 1.060
_refine_ls_R_factor_all 0.0323
_refine_ls_R_factor_gt 0.0321
_refine_ls_shift/su_max 0.000
_refine_ls_shift/su_mean 0.000
_refine_ls_structure_factor_coef Fsqd
_refine_ls_weighting_details 'w=1/[\s^2^(Fo^2^)+(0.0489P)^2^+1.2465P] where P=(Fo^2^+2Fc^2^)/3'
_refine_ls_weighting_scheme calc
_refine_ls_wR_factor_gt 0.0869
_refine_ls_wR_factor_ref 0.0869
_reflns_Friedel_coverage 0.000
_reflns_number_gt 2641
_reflns_number_total 2646
_reflns_threshold_expression 'I > 2\s(I)'
_cod_data_source_file d5ra08782a2.cif
_cod_data_source_block 1
_cod_database_code 7251640
_shelx_shelxl_version_number 2018/3
_shelx_space_group_comment
;
The symmetry employed for this shelxl refinement is uniquely defined
by the following loop, which should always be used as a source of
symmetry information in preference to the above space-group names.
They are only intended as comments.
;

loop_
_space_group_symop_operation_xyz
'x, y, z'
'-x, -y, -z'

loop_
_atom_site_label
_atom_site_type_symbol
_atom_site_fract_x
_atom_site_fract_y
_atom_site_fract_z
_atom_site_U_iso_or_equiv
_atom_site_adp_type
_atom_site_occupancy
_atom_site_site_symmetry_order
_atom_site_calc_flag
_atom_site_refinement_flags_posn
_atom_site_refinement_flags_adp
_atom_site_refinement_flags_occupancy
_atom_site_disorder_assembly
_atom_site_disorder_group
Pd1 Pd 0.500000 0.500000 0.500000 0.01923(11) Uani 1 2 d S . P . .
Na1 Na 0.7295(2) 0.51762(14) 0.92463(8) 0.0217(2) Uani 1 1 d . . . . .
Cl1 Cl 0.68126(15) 0.31553(9) 0.58067(5) 0.02751(17) Uani 1 1 d . . . . .
N1 N 0.6973(5) 0.6942(3) 0.59582(16) 0.0206(5) Uani 1 1 d . . . . .
O1 O 0.6092(4) 0.7604(3) 0.87832(14) 0.0244(4) Uani 1 1 d . . . . .
O2 O 0.6176(5) 1.0218(3) 0.84342(16) 0.0295(5) Uani 1 1 d . . . . .
O3 O 0.2834(4) 0.3743(3) 0.91474(15) 0.0243(4) Uani 1 1 d D . . . .
H31 H 0.153(5) 0.384(5) 0.879(2) 0.029 Uiso 1 1 d D U . . .
H32 H 0.249(7) 0.2687(15) 0.918(3) 0.029 Uiso 1 1 d D U . . .
O4 O 1.1687(4) 0.6841(3) 0.96545(16) 0.0252(4) Uani 1 1 d D . . . .
H41 H 1.147(8) 0.779(3) 0.970(3) 0.030 Uiso 1 1 d D U . . .
H42 H 1.284(6) 0.694(5) 0.932(2) 0.030 Uiso 1 1 d D U . . .
O5 O 0.8031(4) 0.3547(3) 0.80239(15) 0.0262(4) Uani 1 1 d D . . . .
H51 H 0.781(8) 0.365(5) 0.7450(9) 0.031 Uiso 1 1 d D U . . .
H52 H 0.728(7) 0.2510(18) 0.806(3) 0.031 Uiso 1 1 d D U . . .
O6 O 0.2318(4) 1.0363(3) 0.94291(15) 0.0250(4) Uani 1 1 d D . . . .
H61 H 0.364(5) 1.036(5) 0.920(2) 0.030 Uiso 1 1 d D U . . .
H62 H 0.284(7) 1.070(5) 0.9991(10) 0.030 Uiso 1 1 d D U . . .
C1 C 0.6054(6) 0.7165(3) 0.67442(18) 0.0192(5) Uani 1 1 d . . . . .
C2 C 0.7429(6) 0.8563(3) 0.73631(18) 0.0189(5) Uani 1 1 d . . . . .
C3 C 0.9698(6) 0.9726(4) 0.7155(2) 0.0233(6) Uani 1 1 d . . . . .
H3 H 1.061002 1.070395 0.756064 0.028 Uiso 1 1 calc R U . . .
C4 C 1.0622(6) 0.9454(4) 0.6355(2) 0.0267(6) Uani 1 1 d . . . . .
H4 H 1.219214 1.022030 0.620994 0.032 Uiso 1 1 calc R U . . .
C5 C 0.9202(6) 0.8039(4) 0.5773(2) 0.0238(6) Uani 1 1 d . . . . .
H5 H 0.982469 0.783561 0.522354 0.029 Uiso 1 1 calc R U . . .
C6 C 0.6489(5) 0.8818(4) 0.82601(19) 0.0193(5) Uani 1 1 d . . . . .
C7 C 0.3516(6) 0.5890(4) 0.6886(2) 0.0245(6) Uani 1 1 d . . . . .
H7A H 0.232557 0.558674 0.629164 0.037 Uiso 1 1 calc R U . . .
H7B H 0.272230 0.638593 0.732750 0.037 Uiso 1 1 calc R U . . .
H7C H 0.384403 0.486633 0.713058 0.037 Uiso 1 1 calc R U . . .

loop_
_atom_site_aniso_label
_atom_site_aniso_U_11
_atom_site_aniso_U_22
_atom_site_aniso_U_33
_atom_site_aniso_U_23
_atom_site_aniso_U_13
_atom_site_aniso_U_12
Pd1 0.02305(17) 0.02093(15) 0.01200(14) -0.00294(9) 0.00273(10) 0.00473(11)
Na1 0.0216(6) 0.0222(5) 0.0215(5) 0.0015(4) 0.0038(4) 0.0072(4)
Cl1 0.0333(4) 0.0290(3) 0.0200(3) 0.0000(3) 0.0005(3) 0.0114(3)
N1 0.0224(12) 0.0214(11) 0.0151(11) -0.0033(8) 0.0015(9) 0.0039(9)
O1 0.0303(11) 0.0276(10) 0.0185(10) 0.0060(8) 0.0082(8) 0.0116(9)
O2 0.0402(13) 0.0208(10) 0.0306(11) -0.0009(8) 0.0161(10) 0.0092(9)
O3 0.0235(11) 0.0216(10) 0.0273(11) 0.0019(8) 0.0018(8) 0.0076(8)
O4 0.0231(11) 0.0203(9) 0.0346(12) 0.0040(8) 0.0101(9) 0.0076(8)
O5 0.0322(12) 0.0264(10) 0.0190(10) 0.0006(8) 0.0023(8) 0.0089(9)
O6 0.0279(11) 0.0249(10) 0.0213(10) -0.0023(8) 0.0031(8) 0.0076(8)
C1 0.0229(14) 0.0209(12) 0.0128(12) -0.0003(9) 0.0017(10) 0.0057(10)
C2 0.0228(14) 0.0199(12) 0.0149(12) 0.0013(9) 0.0040(10) 0.0075(10)
C3 0.0255(15) 0.0218(13) 0.0195(13) -0.0010(10) 0.0046(11) 0.0028(11)
C4 0.0262(15) 0.0268(14) 0.0232(14) -0.0001(11) 0.0075(12) 0.0011(12)
C5 0.0255(15) 0.0280(14) 0.0162(13) -0.0011(10) 0.0075(11) 0.0042(11)
C6 0.0187(13) 0.0225(13) 0.0154(12) -0.0017(10) 0.0022(10) 0.0050(10)
C7 0.0211(14) 0.0271(14) 0.0215(14) -0.0020(11) 0.0063(11) 0.0011(11)

loop_
_atom_type_symbol
_atom_type_description
_atom_type_scat_dispersion_real
_atom_type_scat_dispersion_imag
_atom_type_scat_source
C C 0.0181 0.0091 'International Tables Vol C Tables 4.2.6.8 and 6.1.1.4'
H H 0.0000 0.0000 'International Tables Vol C Tables 4.2.6.8 and 6.1.1.4'
Pd Pd 0.1215 3.9337 'International Tables Vol C Tables 4.2.6.8 and 6.1.1.4'
Na Na 0.1353 0.1239 'International Tables Vol C Tables 4.2.6.8 and 6.1.1.4'
Cl Cl 0.3639 0.7018 'International Tables Vol C Tables 4.2.6.8 and 6.1.1.4'
N N 0.0311 0.0180 'International Tables Vol C Tables 4.2.6.8 and 6.1.1.4'
O O 0.0492 0.0322 'International Tables Vol C Tables 4.2.6.8 and 6.1.1.4'

loop_
_geom_angle_atom_site_label_1
_geom_angle_atom_site_label_2
_geom_angle_atom_site_label_3
_geom_angle
_geom_angle_site_symmetry_1
_geom_angle_site_symmetry_3
_geom_angle_publ_flag
N1 Pd1 N1 180.0 2_666 . ?
N1 Pd1 Cl1 91.50(7) 2_666 2_666 ?
N1 Pd1 Cl1 88.50(7) . 2_666 ?
N1 Pd1 Cl1 88.50(7) 2_666 . ?
N1 Pd1 Cl1 91.50(7) . . ?
Cl1 Pd1 Cl1 180.00(3) 2_666 . ?
O3 Na1 O4 167.73(9) . . ?
O3 Na1 O1 86.71(8) . . ?
O4 Na1 O1 91.24(8) . . ?
O3 Na1 O5 96.94(9) . . ?
O4 Na1 O5 94.89(9) . . ?
O1 Na1 O5 115.03(9) . . ?
O3 Na1 O4 90.35(8) . 2_767 ?
O4 Na1 O4 86.57(8) . 2_767 ?
O1 Na1 O4 155.83(9) . 2_767 ?
O5 Na1 O4 89.14(8) . 2_767 ?
O3 Na1 O3 86.86(8) . 2_667 ?
O4 Na1 O3 80.89(8) . 2_667 ?
O1 Na1 O3 83.71(8) . 2_667 ?
O5 Na1 O3 160.99(9) . 2_667 ?
O4 Na1 O3 72.17(8) 2_767 2_667 ?
O3 Na1 Na1 131.24(8) . 2_767 ?
O4 Na1 Na1 44.58(6) . 2_767 ?
O1 Na1 Na1 131.00(8) . 2_767 ?
O5 Na1 Na1 92.66(7) . 2_767 ?
O4 Na1 Na1 41.99(6) 2_767 2_767 ?
O3 Na1 Na1 71.26(6) 2_667 2_767 ?
O3 Na1 Na1 45.50(6) . 2_667 ?
O4 Na1 Na1 122.25(8) . 2_667 ?
O1 Na1 Na1 83.33(6) . 2_667 ?
O5 Na1 Na1 139.06(8) . 2_667 ?
O4 Na1 Na1 77.60(7) 2_767 2_667 ?
O3 Na1 Na1 41.35(6) 2_667 2_667 ?
Na1 Na1 Na1 101.92(6) 2_767 2_667 ?
O3 Na1 H41 153.4(5) . . ?
O4 Na1 H41 18.5(4) . . ?
O1 Na1 H41 73.8(6) . . ?
O5 Na1 H41 107.5(7) . . ?
O4 Na1 H41 100.0(7) 2_767 . ?
O3 Na1 H41 73.5(8) 2_667 . ?
Na1 Na1 H41 59.1(6) 2_767 . ?
Na1 Na1 H41 112.9(7) 2_667 . ?
C5 N1 C1 120.7(2) . . ?
C5 N1 Pd1 117.46(19) . . ?
C1 N1 Pd1 121.78(19) . . ?
C6 O1 Na1 144.83(19) . . ?
Na1 O3 Na1 93.14(8) . 2_667 ?
Na1 O3 H31 131(3) . . ?
Na1 O3 H31 108(3) 2_667 . ?
Na1 O3 H32 113(3) . . ?
Na1 O3 H32 105(3) 2_667 . ?
H31 O3 H32 103(3) . . ?
Na1 O4 Na1 93.43(8) . 2_767 ?
Na1 O4 H41 98(3) . . ?
Na1 O4 H41 136(3) 2_767 . ?
Na1 O4 H42 125(3) . . ?
Na1 O4 H42 101(3) 2_767 . ?
H41 O4 H42 107(3) . . ?
Na1 O5 H51 130(3) . . ?
Na1 O5 H52 110(3) . . ?
H51 O5 H52 103(3) . . ?
H61 O6 H62 107(3) . . ?
N1 C1 C2 119.6(3) . . ?
N1 C1 C7 117.0(2) . . ?
C2 C1 C7 123.4(2) . . ?
C3 C2 C1 119.6(3) . . ?
C3 C2 C6 119.7(2) . . ?
C1 C2 C6 120.7(2) . . ?
C4 C3 C2 119.7(3) . . ?
C4 C3 H3 120.1 . . ?
C2 C3 H3 120.1 . . ?
C5 C4 C3 118.3(3) . . ?
C5 C4 H4 120.9 . . ?
C3 C4 H4 120.9 . . ?
N1 C5 C4 122.1(3) . . ?
N1 C5 H5 119.0 . . ?
C4 C5 H5 119.0 . . ?
O2 C6 O1 124.4(3) . . ?
O2 C6 C2 118.2(2) . . ?
O1 C6 C2 117.4(2) . . ?
C1 C7 H7A 109.5 . . ?
C1 C7 H7B 109.5 . . ?
H7A C7 H7B 109.5 . . ?
C1 C7 H7C 109.5 . . ?
H7A C7 H7C 109.5 . . ?
H7B C7 H7C 109.5 . . ?

loop_
_geom_bond_atom_site_label_1
_geom_bond_atom_site_label_2
_geom_bond_distance
_geom_bond_site_symmetry_2
_geom_bond_publ_flag
Pd1 N1 2.028(2) 2_666 ?
Pd1 N1 2.028(2) . ?
Pd1 Cl1 2.3080(7) 2_666 ?
Pd1 Cl1 2.3080(7) . ?
Na1 O3 2.334(2) . ?
Na1 O4 2.343(2) . ?
Na1 O1 2.375(2) . ?
Na1 O5 2.379(2) . ?
Na1 O4 2.459(2) 2_767 ?
Na1 O3 2.520(2) 2_667 ?
Na1 Na1 3.497(2) 2_767 ?
Na1 Na1 3.527(2) 2_667 ?
Na1 H41 2.60(4) . ?
N1 C5 1.340(4) . ?
N1 C1 1.353(3) . ?
O1 C6 1.255(4) . ?
O2 C6 1.251(4) . ?
O3 H31 0.839(10) . ?
O3 H32 0.838(10) . ?
O4 H41 0.832(10) . ?
O4 H42 0.840(10) . ?
O5 H51 0.838(10) . ?
O5 H52 0.836(10) . ?
O6 H61 0.841(10) . ?
O6 H62 0.840(10) . ?
C1 C2 1.395(4) . ?
C1 C7 1.503(4) . ?
C2 C3 1.390(4) . ?
C2 C6 1.513(4) . ?
C3 C4 1.383(4) . ?
C3 H3 0.9500 . ?
C4 C5 1.381(4) . ?
C4 H4 0.9500 . ?
C5 H5 0.9500 . ?
C7 H7A 0.9800 . ?
C7 H7B 0.9800 . ?
C7 H7C 0.9800 . ?

loop_
_geom_hbond_atom_site_label_D
_geom_hbond_atom_site_label_H
_geom_hbond_atom_site_label_A
_geom_hbond_distance_DH
_geom_hbond_distance_HA
_geom_hbond_distance_DA
_geom_hbond_angle_DHA
_geom_hbond_site_symmetry_A
_geom_hbond_publ_flag
O3 H31 O5 0.839(10) 2.006(14) 2.831(3) 167(4) 1_455 yes
O3 H32 O6 0.838(10) 1.939(12) 2.766(3) 169(4) 1_545 yes
O4 H42 O1 0.840(10) 1.971(14) 2.793(3) 166(4) 1_655 yes
O5 H51 Cl1 0.838(10) 2.381(14) 3.198(2) 165(3) . yes
O5 H52 O2 0.836(10) 1.916(14) 2.733(3) 166(4) 1_545 yes
O6 H61 O2 0.841(10) 1.934(12) 2.764(3) 168(4) . yes
O6 H62 O1 0.840(10) 2.154(18) 2.950(3) 158(4) 2_677 yes
O6 H62 O2 0.840(10) 2.46(3) 3.187(3) 145(4) 2_677 yes
C5 H5 Cl1 0.95 2.84 3.719(3) 154.9 2_766 yes

loop_
_geom_torsion_atom_site_label_1
_geom_torsion_atom_site_label_2
_geom_torsion_atom_site_label_3
_geom_torsion_atom_site_label_4
_geom_torsion
_geom_torsion_site_symmetry_1
_geom_torsion_site_symmetry_2
_geom_torsion_site_symmetry_3
_geom_torsion_site_symmetry_4
_geom_torsion_publ_flag
C5 N1 C1 C2 0.7(4) . . . . ?
Pd1 N1 C1 C2 -177.3(2) . . . . ?
C5 N1 C1 C7 178.9(3) . . . . ?
Pd1 N1 C1 C7 0.9(4) . . . . ?
N1 C1 C2 C3 1.3(4) . . . . ?
C7 C1 C2 C3 -176.9(3) . . . . ?
N1 C1 C2 C6 -178.3(3) . . . . ?
C7 C1 C2 C6 3.6(4) . . . . ?
C1 C2 C3 C4 -2.4(4) . . . . ?
C6 C2 C3 C4 177.1(3) . . . . ?
C2 C3 C4 C5 1.6(5) . . . . ?
C1 N1 C5 C4 -1.6(5) . . . . ?
Pd1 N1 C5 C4 176.5(2) . . . . ?
C3 C4 C5 N1 0.4(5) . . . . ?
Na1 O1 C6 O2 -152.1(3) . . . . ?
Na1 O1 C6 C2 27.4(5) . . . . ?
C3 C2 C6 O2 53.8(4) . . . . ?
C1 C2 C6 O2 -126.6(3) . . . . ?
C3 C2 C6 O1 -125.7(3) . . . . ?
C1 C2 C6 O1 53.8(4) . . . . ?
